data_7000673
loop_
_publ_author_name
'Jim\'enez-Tenorio, Manuel'
'Carmen Puerta, M.'
'Salcedo, Isabel'
'Valerga, Pedro'
'de los R\'ios, Isaac'
'Mereiter, Kurt'

_publ_section_title
;
 Oligomerization of styrenes mediated by cationic allyl nickel
 complexes containing triphenylstibine or triphenylarsine
;
_journal_issue 10
_journal_name_full 'Dalton Transactions'
_journal_page_first 1842
_journal_page_last 1852
_journal_paper_doi 10.1039/b818784c
_journal_year 2009
_chemical_formula_moiety 'C22 H22 Br Ni Sb'
_chemical_formula_sum 'C22 H22 Br Ni Sb'
_chemical_formula_weight 546.77
_chemical_name_common
;Bromo-(tri-hapto-2-methyl-allyl)-(triphenylestibine) nickel
(ii)
;
_chemical_name_systematic
;
Bromo-(tri-hapto-2-methyl-allyl)-(triphenylestibine) nickel (II)
;
_space_group_IT_number 14
_symmetry_cell_setting monoclinic
_symmetry_Int_Tables_number 14
_symmetry_space_group_name_Hall '-P 2ybc'
_symmetry_space_group_name_H-M 'P 1 21/c 1'
_atom_sites_solution_hydrogens geom
_atom_sites_solution_primary direct
_atom_sites_solution_secondary difmap
_audit_creation_method SHELXL-97
_cell_angle_alpha 90.00
_cell_angle_beta 97.557(8)
_cell_angle_gamma 90.00
_cell_formula_units_Z 4
_cell_length_a 12.160(2)
_cell_length_b 10.1466(17)
_cell_length_c 17.556(4)
_cell_measurement_reflns_used 7364
_cell_measurement_temperature 293(2)
_cell_measurement_theta_max 25.484
_cell_measurement_theta_min 2.325
_cell_volume 2147.3(7)
_computing_cell_refinement 'Bruker SAINT +'
_computing_data_collection 'Bruker SMART'
_computing_data_reduction 'Bruker SAINT +, SADABS, XPREP'
_computing_molecular_graphics 'ORTEP-3 vers.1.076(L.J. Faruggia, 1997)'
_computing_publication_material 'SHELXL-97 (Sheldrick, 1997)'
_computing_structure_refinement 'SHELXL-97 (Sheldrick, 1997)'
_computing_structure_solution 'SHELXS-97 (Sheldrick, 1997)'
_diffrn_ambient_temperature 293(2)
_diffrn_measured_fraction_theta_full 0.999
_diffrn_measured_fraction_theta_max 0.999
_diffrn_measurement_device_type 'Bruker SMART APEX CCD area detector'
_diffrn_measurement_method '2400 omega scan frames, 0.3 deg, 20 sec'
_diffrn_radiation_monochromator graphite
_diffrn_radiation_source 'fine-focus sealed tube'
_diffrn_radiation_type MoK\a
_diffrn_radiation_wavelength 0.71073
_diffrn_reflns_av_R_equivalents 0.0468
_diffrn_reflns_av_sigmaI/netI 0.0353
_diffrn_reflns_limit_h_max 14
_diffrn_reflns_limit_h_min -13
_diffrn_reflns_limit_k_max 12
_diffrn_reflns_limit_k_min -12
_diffrn_reflns_limit_l_max 20
_diffrn_reflns_limit_l_min -20
_diffrn_reflns_number 19720
_diffrn_reflns_theta_full 25.00
_diffrn_reflns_theta_max 25.00
_diffrn_reflns_theta_min 1.69
_diffrn_standards_decay_% -0.0026
_diffrn_standards_number 0
_exptl_absorpt_coefficient_mu 3.997
_exptl_absorpt_correction_T_max 1.000
_exptl_absorpt_correction_T_min 0.649
_exptl_absorpt_correction_type multi-scan
_exptl_absorpt_process_details 'semi-empirical from equiv.(prg.SADABS)'
_exptl_crystal_colour red
_exptl_crystal_density_diffrn 1.691
_exptl_crystal_density_method 'not measured'
_exptl_crystal_description plate
_exptl_crystal_F_000 1072
_exptl_crystal_size_max 0.45
_exptl_crystal_size_mid 0.40
_exptl_crystal_size_min 0.17
_refine_diff_density_max 0.725
_refine_diff_density_min -1.053
_refine_diff_density_rms 0.118
_refine_ls_extinction_coef 0.0035(3)
_refine_ls_extinction_expression Fc^*^=kFc[1+0.001xFc^2^\l^3^/sin(2\q)]^-1/4^
_refine_ls_extinction_method SHELXL
_refine_ls_goodness_of_fit_ref 1.046
_refine_ls_hydrogen_treatment constr
_refine_ls_matrix_type full
_refine_ls_number_parameters 230
_refine_ls_number_reflns 3771
_refine_ls_number_restraints 0
_refine_ls_restrained_S_all 1.046
_refine_ls_R_factor_all 0.0550
_refine_ls_R_factor_gt 0.0503
_refine_ls_shift/su_max 0.000
_refine_ls_shift/su_mean 0.000
_refine_ls_structure_factor_coef Fsqd
_refine_ls_weighting_details 'calc w=1/[\s^2^(Fo^2^)+(0.0346P)^2^+16.4300P] where P=(Fo^2^+2Fc^2^)/3'
_refine_ls_weighting_scheme calc
_refine_ls_wR_factor_gt 0.1051
_refine_ls_wR_factor_ref 0.1075
_reflns_number_gt 3516
_reflns_number_total 3771
_reflns_threshold_expression >2sigma(I)
_cod_data_source_file b818784c.txt
_cod_data_source_block pva0203
_cod_original_sg_symbol_H-M 'P 21/c'
_cod_database_code 7000673

loop_
_symmetry_equiv_pos_as_xyz
'x, y, z'
'-x, y+1/2, -z+1/2'
'-x, -y, -z'
'x, -y-1/2, z-1/2'

loop_
_atom_site_label
_atom_site_type_symbol
_atom_site_fract_x
_atom_site_fract_y
_atom_site_fract_z
_atom_site_U_iso_or_equiv
_atom_site_adp_type
_atom_site_occupancy
_atom_site_symmetry_multiplicity
_atom_site_calc_flag
_atom_site_refinement_flags
_atom_site_disorder_assembly
_atom_site_disorder_group
Ni Ni 0.66959(7) 1.05558(8) 0.02917(5) 0.0298(2) Uani 1 1 d . . .
Br Br 0.66565(7) 1.11231(7) 0.15673(4) 0.0499(2) Uani 1 1 d . . .
Sb Sb 0.77031(3) 0.84802(4) 0.05819(2) 0.02788(16) Uani 1 1 d . . .
C1 C 0.6526(7) 1.0338(8) -0.0850(4) 0.050(2) Uani 1 1 d . . .
H1A H 0.7171 1.0027 -0.1069 0.06(3) Uiso 1 1 calc R . .
H1B H 0.5832 0.9967 -0.1092 0.11(4) Uiso 1 1 calc R . .
C2 C 0.6516(7) 1.1675(8) -0.0647(4) 0.051(2) Uani 1 1 d . . .
C3 C 0.5714(7) 1.2013(9) -0.0186(5) 0.059(2) Uani 1 1 d . . .
H3A H 0.4954 1.1780 -0.0375 0.089 Uiso 1 1 calc R . .
H3B H 0.5791 1.2866 0.0065 0.089 Uiso 1 1 calc R . .
C4 C 0.7456(10) 1.2575(10) -0.0775(7) 0.092(4) Uani 1 1 d . . .
H4A H 0.7315 1.2954 -0.1279 0.139 Uiso 1 1 calc R . .
H4B H 0.8135 1.2082 -0.0729 0.139 Uiso 1 1 calc R . .
H4C H 0.7519 1.3265 -0.0397 0.139 Uiso 1 1 calc R . .
C5 C 0.9232(5) 0.8735(6) 0.1304(4) 0.0316(14) Uani 1 1 d . . .
C6 C 0.9694(6) 0.7731(7) 0.1780(4) 0.0413(17) Uani 1 1 d . . .
H6 H 0.9342 0.6917 0.1782 0.050 Uiso 1 1 calc R . .
C7 C 1.0686(7) 0.7953(10) 0.2253(4) 0.060(2) Uani 1 1 d . . .
H7 H 1.1005 0.7279 0.2567 0.072 Uiso 1 1 calc R . .
C8 C 1.1201(7) 0.9166(11) 0.2260(5) 0.066(3) Uani 1 1 d . . .
H8 H 1.1857 0.9318 0.2584 0.079 Uiso 1 1 calc R . .
C9 C 1.0740(7) 1.0142(10) 0.1786(5) 0.063(2) Uani 1 1 d . . .
H9 H 1.1093 1.0955 0.1781 0.075 Uiso 1 1 calc R . .
C10 C 0.9754(6) 0.9934(7) 0.1314(4) 0.0441(17) Uani 1 1 d . . .
H10 H 0.9441 1.0611 0.1000 0.053 Uiso 1 1 calc R . .
C11 C 0.6870(5) 0.7049(6) 0.1192(4) 0.0319(14) Uani 1 1 d . . .
C12 C 0.6835(8) 0.5740(8) 0.1005(5) 0.058(2) Uani 1 1 d . . .
H12 H 0.7202 0.5438 0.0607 0.069 Uiso 1 1 calc R . .
C13 C 0.6255(9) 0.4864(9) 0.1405(6) 0.075(3) Uani 1 1 d . . .
H13 H 0.6250 0.3973 0.1282 0.089 Uiso 1 1 calc R . .
C14 C 0.5696(8) 0.5293(10) 0.1976(5) 0.068(3) Uani 1 1 d . . .
H14 H 0.5295 0.4699 0.2234 0.082 Uiso 1 1 calc R . .
C15 C 0.5718(9) 0.6581(10) 0.2169(6) 0.073(3) Uani 1 1 d . . .
H15 H 0.5343 0.6875 0.2566 0.087 Uiso 1 1 calc R . .
C16 C 0.6302(8) 0.7464(8) 0.1771(5) 0.061(2) Uani 1 1 d . . .
H16 H 0.6308 0.8353 0.1901 0.074 Uiso 1 1 calc R . .
C17 C 0.8194(6) 0.7253(7) -0.0299(4) 0.0385(16) Uani 1 1 d . . .
C18 C 0.9287(7) 0.6890(9) -0.0314(5) 0.055(2) Uani 1 1 d . . .
H18 H 0.9830 0.7165 0.0077 0.066 Uiso 1 1 calc R . .
C19 C 0.9574(9) 0.6124(11) -0.0903(6) 0.078(3) Uani 1 1 d . . .
H19 H 1.0313 0.5890 -0.0909 0.093 Uiso 1 1 calc R . .
C20 C 0.8792(11) 0.5706(9) -0.1477(5) 0.072(3) Uani 1 1 d . . .
H20 H 0.8998 0.5197 -0.1876 0.087 Uiso 1 1 calc R . .
C21 C 0.7708(10) 0.6034(9) -0.1469(5) 0.072(3) Uani 1 1 d . . .
H21 H 0.7167 0.5732 -0.1853 0.086 Uiso 1 1 calc R . .
C22 C 0.7422(8) 0.6819(9) -0.0882(5) 0.058(2) Uani 1 1 d . . .
H22 H 0.6684 0.7059 -0.0884 0.070 Uiso 1 1 calc R . .

loop_
_atom_site_aniso_label
_atom_site_aniso_U_11
_atom_site_aniso_U_22
_atom_site_aniso_U_33
_atom_site_aniso_U_23
_atom_site_aniso_U_13
_atom_site_aniso_U_12
Ni 0.0278(5) 0.0272(4) 0.0346(4) 0.0053(3) 0.0049(3) 0.0027(3)
Br 0.0725(6) 0.0367(4) 0.0424(4) -0.0042(3) 0.0146(4) 0.0083(4)
Sb 0.0307(3) 0.0242(2) 0.0285(2) 0.00146(16) 0.00276(16) 0.00317(17)
C1 0.058(5) 0.053(5) 0.038(4) 0.008(4) 0.003(4) 0.002(4)
C2 0.064(5) 0.044(5) 0.045(4) 0.023(4) 0.010(4) 0.008(4)
C3 0.058(5) 0.057(5) 0.060(5) 0.017(4) -0.004(4) 0.025(4)
C4 0.130(10) 0.057(6) 0.099(8) 0.015(6) 0.050(8) -0.030(6)
C5 0.030(3) 0.035(4) 0.031(3) -0.004(3) 0.010(3) -0.005(3)
C6 0.041(4) 0.039(4) 0.044(4) 0.007(3) 0.004(3) -0.001(3)
C7 0.040(5) 0.092(7) 0.044(4) 0.002(4) -0.008(4) 0.013(5)
C8 0.033(5) 0.111(8) 0.054(5) -0.030(5) 0.001(4) -0.009(5)
C9 0.048(5) 0.063(6) 0.079(6) -0.027(5) 0.017(5) -0.025(4)
C10 0.040(4) 0.041(4) 0.051(4) -0.008(3) 0.006(3) -0.005(3)
C11 0.031(4) 0.028(3) 0.034(3) 0.010(3) -0.005(3) -0.002(3)
C12 0.079(6) 0.034(4) 0.060(5) -0.004(4) 0.011(4) -0.003(4)
C13 0.108(8) 0.037(5) 0.075(6) 0.012(4) 0.000(6) -0.018(5)
C14 0.066(6) 0.079(7) 0.057(5) 0.027(5) -0.001(5) -0.031(5)
C15 0.091(7) 0.067(6) 0.067(6) 0.009(5) 0.037(5) -0.014(6)
C16 0.097(7) 0.040(4) 0.054(5) 0.005(4) 0.033(5) -0.013(5)
C17 0.054(5) 0.035(4) 0.027(3) -0.001(3) 0.006(3) 0.006(3)
C18 0.059(5) 0.063(5) 0.045(4) -0.008(4) 0.009(4) 0.015(4)
C19 0.087(7) 0.087(7) 0.065(6) -0.009(5) 0.030(6) 0.028(6)
C20 0.130(10) 0.045(5) 0.047(5) -0.002(4) 0.030(6) 0.014(6)
C21 0.113(9) 0.055(5) 0.044(5) -0.014(4) -0.002(5) -0.003(6)
C22 0.069(6) 0.057(5) 0.047(4) -0.011(4) 0.001(4) 0.009(4)

loop_
_atom_type_symbol
_atom_type_description
_atom_type_scat_dispersion_real
_atom_type_scat_dispersion_imag
_atom_type_scat_source
C C 0.0033 0.0016 'International Tables Vol C Tables 4.2.6.8 and 6.1.1.4'
H H 0.0000 0.0000 'International Tables Vol C Tables 4.2.6.8 and 6.1.1.4'
Ni Ni 0.3393 1.1124 'International Tables Vol C Tables 4.2.6.8 and 6.1.1.4'
Br Br -0.2901 2.4595 'International Tables Vol C Tables 4.2.6.8 and 6.1.1.4'
Sb Sb -0.5866 1.5461 'International Tables Vol C Tables 4.2.6.8 and 6.1.1.4'

loop_
_geom_angle_atom_site_label_1
_geom_angle_atom_site_label_2
_geom_angle_atom_site_label_3
_geom_angle
_geom_angle_site_symmetry_1
_geom_angle_site_symmetry_3
_geom_angle_publ_flag
C2 Ni C1 41.2(3) . . ?
C2 Ni C3 40.6(3) . . ?
C1 Ni C3 71.7(3) . . ?
C2 Ni Br 130.1(2) . . ?
C1 Ni Br 169.4(2) . . ?
C3 Ni Br 97.7(3) . . ?
C2 Ni Sb 131.2(2) . . ?
C1 Ni Sb 95.5(2) . . ?
C3 Ni Sb 165.6(3) . . ?
Br Ni Sb 94.91(4) . . ?
C5 Sb C17 101.4(3) . . ?
C5 Sb C11 102.6(2) . . ?
C17 Sb C11 99.4(3) . . ?
C5 Sb Ni 113.14(18) . . ?
C17 Sb Ni 122.02(18) . . ?
C11 Sb Ni 115.48(18) . . ?
C2 C1 Ni 69.0(4) . . ?
C2 C1 H1A 116.8 . . ?
Ni C1 H1A 116.8 . . ?
C2 C1 H1B 116.8 . . ?
Ni C1 H1B 116.8 . . ?
H1A C1 H1B 113.8 . . ?
C3 C2 C1 114.7(8) . . ?
C3 C2 C4 122.9(9) . . ?
C1 C2 C4 121.1(8) . . ?
C3 C2 Ni 70.6(4) . . ?
C1 C2 Ni 69.8(4) . . ?
C4 C2 Ni 117.9(7) . . ?
C2 C3 Ni 68.8(4) . . ?
C2 C3 H3A 116.8 . . ?
Ni C3 H3A 116.8 . . ?
C2 C3 H3B 116.8 . . ?
Ni C3 H3B 116.8 . . ?
H3A C3 H3B 113.8 . . ?
C2 C4 H4A 109.5 . . ?
C2 C4 H4B 109.5 . . ?
H4A C4 H4B 109.5 . . ?
C2 C4 H4C 109.5 . . ?
H4A C4 H4C 109.5 . . ?
H4B C4 H4C 109.5 . . ?
C10 C5 C6 119.6(6) . . ?
C10 C5 Sb 118.9(5) . . ?
C6 C5 Sb 121.5(5) . . ?
C5 C6 C7 119.4(7) . . ?
C5 C6 H6 120.3 . . ?
C7 C6 H6 120.3 . . ?
C8 C7 C6 120.5(8) . . ?
C8 C7 H7 119.8 . . ?
C6 C7 H7 119.8 . . ?
C9 C8 C7 119.5(7) . . ?
C9 C8 H8 120.3 . . ?
C7 C8 H8 120.3 . . ?
C8 C9 C10 120.6(8) . . ?
C8 C9 H9 119.7 . . ?
C10 C9 H9 119.7 . . ?
C5 C10 C9 120.5(8) . . ?
C5 C10 H10 119.8 . . ?
C9 C10 H10 119.8 . . ?
C12 C11 C16 118.3(7) . . ?
C12 C11 Sb 122.8(6) . . ?
C16 C11 Sb 118.8(5) . . ?
C11 C12 C13 120.3(8) . . ?
C11 C12 H12 119.8 . . ?
C13 C12 H12 119.8 . . ?
C14 C13 C12 120.6(9) . . ?
C14 C13 H13 119.7 . . ?
C12 C13 H13 119.7 . . ?
C15 C14 C13 120.1(8) . . ?
C15 C14 H14 120.0 . . ?
C13 C14 H14 120.0 . . ?
C14 C15 C16 119.6(9) . . ?
C14 C15 H15 120.2 . . ?
C16 C15 H15 120.2 . . ?
C11 C16 C15 121.1(8) . . ?
C11 C16 H16 119.4 . . ?
C15 C16 H16 119.4 . . ?
C22 C17 C18 117.9(7) . . ?
C22 C17 Sb 120.0(6) . . ?
C18 C17 Sb 122.1(5) . . ?
C19 C18 C17 120.3(8) . . ?
C19 C18 H18 119.9 . . ?
C17 C18 H18 119.9 . . ?
C20 C19 C18 120.8(10) . . ?
C20 C19 H19 119.6 . . ?
C18 C19 H19 119.6 . . ?
C19 C20 C21 120.0(9) . . ?
C19 C20 H20 120.0 . . ?
C21 C20 H20 120.0 . . ?
C20 C21 C22 119.2(9) . . ?
C20 C21 H21 120.4 . . ?
C22 C21 H21 120.4 . . ?
C17 C22 C21 121.8(9) . . ?
C17 C22 H22 119.1 . . ?
C21 C22 H22 119.1 . . ?

loop_
_geom_bond_atom_site_label_1
_geom_bond_atom_site_label_2
_geom_bond_distance
_geom_bond_site_symmetry_2
_geom_bond_publ_flag
Ni C2 1.990(7) . ?
Ni C1 2.000(7) . ?
Ni C3 2.012(7) . ?
Ni Br 2.3189(12) . ?
Ni Sb 2.4558(9) . ?
Sb C5 2.123(6) . ?
Sb C17 2.132(7) . ?
Sb C11 2.138(6) . ?
C1 C2 1.404(11) . ?
C1 H1A 0.9700 . ?
C1 H1B 0.9700 . ?
C2 C3 1.390(11) . ?
C2 C4 1.503(12) . ?
C3 H3A 0.9700 . ?
C3 H3B 0.9700 . ?
C4 H4A 0.9600 . ?
C4 H4B 0.9600 . ?
C4 H4C 0.9600 . ?
C5 C10 1.371(10) . ?
C5 C6 1.389(9) . ?
C6 C7 1.390(10) . ?
C6 H6 0.9300 . ?
C7 C8 1.381(14) . ?
C7 H7 0.9300 . ?
C8 C9 1.366(13) . ?
C8 H8 0.9300 . ?
C9 C10 1.381(11) . ?
C9 H9 0.9300 . ?
C10 H10 0.9300 . ?
C11 C12 1.368(10) . ?
C11 C16 1.368(10) . ?
C12 C13 1.381(12) . ?
C12 H12 0.9300 . ?
C13 C14 1.354(14) . ?
C13 H13 0.9300 . ?
C14 C15 1.350(14) . ?
C14 H14 0.9300 . ?
C15 C16 1.388(11) . ?
C15 H15 0.9300 . ?
C16 H16 0.9300 . ?
C17 C22 1.367(10) . ?
C17 C18 1.382(10) . ?
C18 C19 1.375(12) . ?
C18 H18 0.9300 . ?
C19 C20 1.359(14) . ?
C19 H19 0.9300 . ?
C20 C21 1.361(14) . ?
C20 H20 0.9300 . ?
C21 C22 1.382(12) . ?
C21 H21 0.9300 . ?
C22 H22 0.9300 . ?

loop_
_geom_torsion_atom_site_label_1
_geom_torsion_atom_site_label_2
_geom_torsion_atom_site_label_3
_geom_torsion_atom_site_label_4
_geom_torsion
_geom_torsion_site_symmetry_1
_geom_torsion_site_symmetry_2
_geom_torsion_site_symmetry_3
_geom_torsion_site_symmetry_4
_geom_torsion_publ_flag
C2 Ni Sb C5 103.2(4) . . . . ?
C1 Ni Sb C5 126.2(3) . . . . ?
C3 Ni Sb C5 153.0(11) . . . . ?
Br Ni Sb C5 -55.97(18) . . . . ?
C2 Ni Sb C17 -18.1(4) . . . . ?
C1 Ni Sb C17 4.8(3) . . . . ?
C3 Ni Sb C17 31.6(11) . . . . ?
Br Ni Sb C17 -177.3(2) . . . . ?
C2 Ni Sb C11 -138.9(4) . . . . ?
C1 Ni Sb C11 -115.9(3) . . . . ?
C3 Ni Sb C11 -89.1(11) . . . . ?
Br Ni Sb C11 61.89(19) . . . . ?
C3 Ni C1 C2 33.2(5) . . . . ?
Br Ni C1 C2 38.3(16) . . . . ?
Sb Ni C1 C2 -153.5(5) . . . . ?
Ni C1 C2 C3 -56.0(6) . . . . ?
Ni C1 C2 C4 111.1(8) . . . . ?
C1 Ni C2 C3 126.9(8) . . . . ?
Br Ni C2 C3 -44.4(6) . . . . ?
Sb Ni C2 C3 163.1(4) . . . . ?
C3 Ni C2 C1 -126.9(8) . . . . ?
Br Ni C2 C1 -171.4(4) . . . . ?
Sb Ni C2 C1 36.2(6) . . . . ?
C1 Ni C2 C4 -115.4(9) . . . . ?
C3 Ni C2 C4 117.7(10) . . . . ?
Br Ni C2 C4 73.2(8) . . . . ?
Sb Ni C2 C4 -79.2(8) . . . . ?
C1 C2 C3 Ni 55.6(6) . . . . ?
C4 C2 C3 Ni -111.2(8) . . . . ?
C1 Ni C3 C2 -33.7(5) . . . . ?
Br Ni C3 C2 147.3(5) . . . . ?
Sb Ni C3 C2 -61.9(13) . . . . ?
C17 Sb C5 C10 107.5(6) . . . . ?
C11 Sb C5 C10 -150.0(5) . . . . ?
Ni Sb C5 C10 -24.9(6) . . . . ?
C17 Sb C5 C6 -74.4(6) . . . . ?
C11 Sb C5 C6 28.1(6) . . . . ?
Ni Sb C5 C6 153.2(5) . . . . ?
C10 C5 C6 C7 -0.7(11) . . . . ?
Sb C5 C6 C7 -178.8(6) . . . . ?
C5 C6 C7 C8 1.0(12) . . . . ?
C6 C7 C8 C9 -1.3(13) . . . . ?
C7 C8 C9 C10 1.4(13) . . . . ?
C6 C5 C10 C9 0.8(11) . . . . ?
Sb C5 C10 C9 178.9(6) . . . . ?
C8 C9 C10 C5 -1.1(12) . . . . ?
C5 Sb C11 C12 -99.8(6) . . . . ?
C17 Sb C11 C12 4.2(6) . . . . ?
Ni Sb C11 C12 136.6(6) . . . . ?
C5 Sb C11 C16 83.3(6) . . . . ?
C17 Sb C11 C16 -172.6(6) . . . . ?
Ni Sb C11 C16 -40.2(6) . . . . ?
C16 C11 C12 C13 -1.2(12) . . . . ?
Sb C11 C12 C13 -178.1(7) . . . . ?
C11 C12 C13 C14 1.4(14) . . . . ?
C12 C13 C14 C15 -1.3(15) . . . . ?
C13 C14 C15 C16 1.0(16) . . . . ?
C12 C11 C16 C15 0.9(13) . . . . ?
Sb C11 C16 C15 177.9(7) . . . . ?
C14 C15 C16 C11 -0.8(15) . . . . ?
C5 Sb C17 C22 178.1(6) . . . . ?
C11 Sb C17 C22 73.0(7) . . . . ?
Ni Sb C17 C22 -55.1(7) . . . . ?
C5 Sb C17 C18 -3.2(7) . . . . ?
C11 Sb C17 C18 -108.3(6) . . . . ?
Ni Sb C17 C18 123.6(6) . . . . ?
C22 C17 C18 C19 0.4(13) . . . . ?
Sb C17 C18 C19 -178.3(7) . . . . ?
C17 C18 C19 C20 -0.4(15) . . . . ?
C18 C19 C20 C21 -0.7(16) . . . . ?
C19 C20 C21 C22 1.6(15) . . . . ?
C18 C17 C22 C21 0.5(13) . . . . ?
Sb C17 C22 C21 179.3(7) . . . . ?
C20 C21 C22 C17 -1.6(14) . . . . ?
